data_7235598
loop_
_publ_author_name
'Hou, Ya Nan'
'Wang, Zhi Nan'
'Bai, Feng Ying'
'Guan, Qing Lin'
'Wang, Xuan'
'Zhang, Rui'
'Xing, Yong Heng'

_publ_section_title
;
 Three novel d7/d10 metal complexes with N-heterocyclic ligand of
 2,6-bis(3-pyrazolyl)pyridine: synthesis, structure, surface photovoltage
 spectroscopy and photocatalytic activity
;
_journal_issue 41
_journal_name_full 'RSC Adv.'
_journal_page_first 21180
_journal_paper_doi 10.1039/C4RA02015D
_journal_volume 4
_journal_year 2014
_chemical_formula_sum 'C50 H36 Cl0 Co2 N10 O8'
_chemical_formula_weight 1022.75
_space_group_IT_number 9
_space_group_name_Hall 'C -2yc'
_space_group_name_H-M_alt 'C 1 c 1'
_symmetry_cell_setting monoclinic
_symmetry_space_group_name_H-M 'C 1 c 1'
_atom_sites_solution_hydrogens geom
_atom_sites_solution_primary direct
_atom_sites_solution_secondary difmap
_audit_creation_method SHELXL-97
_cell_angle_alpha 90.00
_cell_angle_beta 114.43(3)
_cell_angle_gamma 90.00
_cell_formula_units_Z 4
_cell_length_a 32.762(7)
_cell_length_b 10.724(2)
_cell_length_c 13.937(3)
_cell_measurement_temperature 293(2)
_cell_measurement_theta_max 27.48
_cell_measurement_theta_min 3.21
_cell_volume 4458.2(19)
_computing_cell_refinement 'Bruker SMART'
_computing_data_collection 'Bruker SMART'
_computing_data_reduction 'Bruker SAINT'
_computing_molecular_graphics 'Bruker SHELXTL'
_computing_publication_material 'Bruker SHELXTL'
_computing_structure_refinement 'SHELXL-97 (Sheldrick, 1997)'
_computing_structure_solution 'SHELXS-97 (Sheldrick, 1990)'
_diffrn_ambient_temperature 293(2)
_diffrn_measured_fraction_theta_full 0.996
_diffrn_measured_fraction_theta_max 0.996
_diffrn_measurement_device_type 'Bruker AXS SMART APEX II CCD'
_diffrn_measurement_method '\w scans'
_diffrn_radiation_monochromator graphite
_diffrn_radiation_source 'fine-focus sealed tube'
_diffrn_radiation_type MoK\a
_diffrn_radiation_wavelength 0.71073
_diffrn_reflns_av_R_equivalents 0.1038
_diffrn_reflns_av_sigmaI/netI 0.1345
_diffrn_reflns_limit_h_max 42
_diffrn_reflns_limit_h_min -42
_diffrn_reflns_limit_k_max 13
_diffrn_reflns_limit_k_min -13
_diffrn_reflns_limit_l_max 17
_diffrn_reflns_limit_l_min -18
_diffrn_reflns_number 20916
_diffrn_reflns_theta_full 27.48
_diffrn_reflns_theta_max 27.48
_diffrn_reflns_theta_min 3.21
_diffrn_standards_decay_% 0
_diffrn_standards_interval_count 0
_diffrn_standards_interval_time 0
_diffrn_standards_number 0
_exptl_absorpt_coefficient_mu 0.814
_exptl_absorpt_correction_T_max 0.976
_exptl_absorpt_correction_T_min 0.657
_exptl_absorpt_correction_type multi-scan
_exptl_crystal_colour pink
_exptl_crystal_density_diffrn 1.524
_exptl_crystal_density_method 'not measured'
_exptl_crystal_description block
_exptl_crystal_F_000 2096
_exptl_crystal_size_max 0.54
_exptl_crystal_size_mid 0.44
_exptl_crystal_size_min 0.03
_refine_diff_density_max 0.317
_refine_diff_density_min -0.332
_refine_diff_density_rms 0.061
_refine_ls_abs_structure_details 'Flack H D (1983), Acta Cryst. A39, 876-881'
_refine_ls_abs_structure_Flack 0.00
_refine_ls_extinction_method none
_refine_ls_goodness_of_fit_ref 0.978
_refine_ls_hydrogen_treatment mixed
_refine_ls_matrix_type full
_refine_ls_number_parameters 631
_refine_ls_number_reflns 9063
_refine_ls_number_restraints 20
_refine_ls_restrained_S_all 0.980
_refine_ls_R_factor_all 0.1854
_refine_ls_R_factor_gt 0.0698
_refine_ls_shift/su_max 0.007
_refine_ls_shift/su_mean 0.001
_refine_ls_structure_factor_coef Fsqd
_refine_ls_weighting_details 'calc w=1/[\s^2^(Fo^2^)+(0.0518P)^2^+0.0000P] where P=(Fo^2^+2Fc^2^)/3'
_refine_ls_weighting_scheme calc
_refine_ls_wR_factor_gt 0.1181
_refine_ls_wR_factor_ref 0.1529
_reflns_number_gt 3844
_reflns_number_total 9063
_reflns_threshold_expression >2sigma(I)
_cod_data_source_file c4ra02015d2.cif
_cod_data_source_block 1
_cod_depositor_comments
;
The following automatic conversions were performed:

data item '_symmetry_cell_setting' value 'Monoclinic' was changed to
'monoclinic' in accordance with the
/home/saulius/struct/COD-crude-data/automatic-downloads/DataCite-retrospective/RSC/depositions/lib/dictionaries/cif_core.dic
dictionary named 'cif_core.dic' version 2.4.2 last updated on
2011-04-26.

Automatic conversion script
Id: cif_fix_values 6909 2019-04-08 15:41:33Z antanas 
;
_cod_original_cell_volume 4457.9(15)
_cod_original_sg_symbol_H-M Cc
_cod_database_code 7235598

loop_
_symmetry_equiv_pos_as_xyz
'x, y, z'
'x, -y, z+1/2'
'x+1/2, y+1/2, z'
'x+1/2, -y+1/2, z+1/2'

loop_
_atom_site_label
_atom_site_type_symbol
_atom_site_fract_x
_atom_site_fract_y
_atom_site_fract_z
_atom_site_U_iso_or_equiv
_atom_site_adp_type
_atom_site_occupancy
_atom_site_symmetry_multiplicity
_atom_site_calc_flag
_atom_site_refinement_flags
Co1 Co 0.50105(5) 0.31242(17) 0.73825(11) 0.0538(7) Uani 1 1 d .
Co2 Co 0.59402(5) 0.31255(16) 1.16435(11) 0.0519(6) Uani 1 1 d .
O1 O 0.4493(5) 0.5597(13) 0.4855(11) 0.085(4) Uani 1 1 d .
O2 O 0.4757(4) 0.4607(10) 0.6354(9) 0.058(3) Uani 1 1 d .
O3 O 0.5289(4) 0.1922(8) 0.8644(9) 0.066(4) Uani 1 1 d .
O4 O 0.5279(4) 0.4350(9) 0.8615(8) 0.066(3) Uani 1 1 d .
O5 O 0.5651(4) 0.4417(9) 1.0389(8) 0.051(3) Uani 1 1 d .
O6 O 0.5652(4) 0.1859(8) 1.0404(9) 0.048(3) Uani 1 1 d .
O7 O 0.6188(4) 0.4501(10) 1.2669(8) 0.056(3) Uani 1 1 d .
O8 O 0.6451(6) 0.5564(12) 1.4186(12) 0.094(5) Uani 1 1 d .
N1 N 0.5049(3) 0.3126(8) 1.2235(9) 0.039(3) Uani 1 1 d .
H1A H 0.4927 0.3819 1.1947 0.047 Uiso 1 1 calc R
N2 N 0.5441(6) 0.2686(10) 1.2266(11) 0.070(5) Uani 1 1 d .
N3 N 0.6177(5) 0.1582(12) 1.2558(10) 0.060(4) Uani 1 1 d .
N4 N 0.6589(5) 0.2660(10) 1.1502(11) 0.052(4) Uani 1 1 d .
N5 N 0.6797(5) 0.2949(11) 1.0935(11) 0.065(4) Uani 1 1 d .
H5A H 0.6718 0.3554 1.0489 0.077 Uiso 1 1 calc R
N6 N 0.5878(6) 0.3048(10) 0.6829(10) 0.081(5) Uani 1 1 d .
H6A H 0.6007 0.3707 0.7173 0.097 Uiso 1 1 calc R
N7 N 0.5499(4) 0.2663(10) 0.6786(11) 0.048(3) Uani 1 1 d .
N8 N 0.4733(5) 0.1527(10) 0.6391(10) 0.046(3) Uani 1 1 d .
N9 N 0.4379(5) 0.2677(13) 0.7525(11) 0.064(4) Uani 1 1 d .
N10 N 0.4117(5) 0.2979(11) 0.8084(10) 0.054(4) Uani 1 1 d .
H10A H 0.4165 0.3619 0.8489 0.065 Uiso 1 1 calc R
C1 C 0.4257(8) 0.1687(16) 1.3191(16) 0.083(6) Uani 1 1 d .
H1B H 0.4394 0.0924 1.3444 0.100 Uiso 1 1 calc R
C2 C 0.3864(9) 0.1882(18) 1.3200(19) 0.101(8) Uani 1 1 d .
H2A H 0.3752 0.1258 1.3488 0.122 Uiso 1 1 calc R
C3 C 0.3608(8) 0.2900(18) 1.2831(19) 0.103(7) Uani 1 1 d .
H3 H 0.3312 0.2952 1.2753 0.123 Uiso 1 1 calc R
C4 C 0.3842(7) 0.3933(13) 1.2561(12) 0.080(5) Uani 1 1 d .
H4A H 0.3747 0.4755 1.2529 0.096 Uiso 1 1 calc R
C5 C 0.4203(7) 0.3626(17) 1.2361(18) 0.124(8) Uani 1 1 d .
H5 H 0.4268 0.4131 1.1900 0.149 Uiso 1 1 calc R
C6 C 0.4493(7) 0.2565(15) 1.2817(15) 0.067(5) Uani 1 1 d .
C7 C 0.4867(7) 0.2298(14) 1.2739(13) 0.055(5) Uani 1 1 d .
C8 C 0.5186(6) 0.1368(13) 1.3106(13) 0.055(5) Uani 1 1 d .
H8A H 0.5177 0.0673 1.3495 0.066 Uiso 1 1 calc R
C9 C 0.5525(6) 0.1664(13) 1.2783(13) 0.052(4) Uani 1 1 d .
C10 C 0.5962(6) 0.0979(12) 1.3013(14) 0.057(5) Uani 1 1 d .
C11 C 0.6082(7) -0.0184(13) 1.3531(14) 0.058(5) Uani 1 1 d .
H11A H 0.5893 -0.0574 1.3785 0.070 Uiso 1 1 calc R
C12 C 0.6475(6) -0.0728(14) 1.3653(14) 0.059(5) Uani 1 1 d .
H12A H 0.6577 -0.1471 1.4019 0.071 Uiso 1 1 calc R
C13 C 0.6716(5) -0.0060(14) 1.3173(14) 0.056(5) Uani 1 1 d .
H13A H 0.6988 -0.0381 1.3229 0.067 Uiso 1 1 calc R
C14 C 0.6562(7) 0.1061(14) 1.2619(15) 0.062(5) Uani 1 1 d .
C15 C 0.6787(7) 0.1648(12) 1.2096(14) 0.064(5) Uani 1 1 d .
C16 C 0.7154(7) 0.1320(14) 1.1814(13) 0.074(6) Uani 1 1 d .
H16A H 0.7347 0.0644 1.2067 0.089 Uiso 1 1 calc R
C17 C 0.7162(5) 0.2186(13) 1.1112(14) 0.053(5) Uani 1 1 d .
C18 C 0.7457(6) 0.2312(15) 1.0615(14) 0.067(5) Uani 1 1 d .
C19 C 0.7805(7) 0.152(2) 1.0823(19) 0.109(8) Uani 1 1 d .
H19A H 0.7823 0.0874 1.1281 0.130 Uiso 1 1 calc R
C20 C 0.8143(7) 0.154(2) 1.0449(15) 0.105(7) Uani 1 1 d .
H20A H 0.8387 0.1006 1.0678 0.126 Uiso 1 1 calc R
C21 C 0.8064(11) 0.250(3) 0.967(2) 0.153(10) Uani 1 1 d U
H21 H 0.8222 0.2497 0.9249 0.184 Uiso 1 1 calc R
C22 C 0.7771(12) 0.335(3) 0.956(3) 0.223(18) Uani 1 1 d .
H22A H 0.7793 0.4074 0.9219 0.268 Uiso 1 1 calc R
C23 C 0.7424(10) 0.332(2) 0.990(2) 0.190(13) Uani 1 1 d .
H23 H 0.7193 0.3904 0.9692 0.228 Uiso 1 1 calc R
C24 C 0.6692(8) 0.1664(14) 0.5884(18) 0.091(8) Uani 1 1 d .
H24A H 0.6533 0.0928 0.5638 0.109 Uiso 1 1 calc R
C25 C 0.7123(8) 0.1857(15) 0.5826(18) 0.088(7) Uani 1 1 d .
H25A H 0.7259 0.1249 0.5580 0.106 Uiso 1 1 calc R
C26 C 0.7313(7) 0.3011(18) 0.6167(14) 0.079(6) Uani 1 1 d .
H26A H 0.7561 0.3248 0.6047 0.094 Uiso 1 1 calc R
C27 C 0.7162(6) 0.3741(16) 0.6627(15) 0.111(7) Uani 1 1 d U
H27A H 0.7351 0.4346 0.7064 0.134 Uiso 1 1 calc R
C28 C 0.6710(6) 0.3697(11) 0.6517(11) 0.056(4) Uani 1 1 d .
H28A H 0.6556 0.4390 0.6595 0.067 Uiso 1 1 calc R
C29 C 0.6531(6) 0.2555(13) 0.6291(13) 0.048(4) Uani 1 1 d .
C30 C 0.6056(6) 0.2369(14) 0.6315(13) 0.056(5) Uani 1 1 d .
C31 C 0.5773(7) 0.1376(15) 0.5885(14) 0.063(5) Uani 1 1 d .
H31 H 0.5813 0.0712 0.5504 0.076 Uiso 1 1 calc R
C32 C 0.5418(6) 0.1583(13) 0.6145(12) 0.048(4) Uani 1 1 d .
C33 C 0.5027(6) 0.0993(12) 0.6010(12) 0.053(4) Uani 1 1 d .
C34 C 0.4880(7) -0.0135(14) 0.5481(15) 0.065(5) Uani 1 1 d .
H34 H 0.5050 -0.0547 0.5183 0.078 Uiso 1 1 calc R
C35 C 0.4483(8) -0.0626(16) 0.5409(15) 0.083(6) Uani 1 1 d .
H35A H 0.4398 -0.1381 0.5054 0.099 Uiso 1 1 calc R
C36 C 0.4199(7) -0.0137(15) 0.5797(15) 0.077(6) Uani 1 1 d .
H36 H 0.3930 -0.0503 0.5716 0.093 Uiso 1 1 calc R
C37 C 0.4363(6) 0.0985(14) 0.6332(13) 0.052(4) Uani 1 1 d .
C38 C 0.4171(5) 0.1662(14) 0.7031(13) 0.050(4) Uani 1 1 d .
C39 C 0.3804(5) 0.1319(14) 0.7178(13) 0.062(5) Uani 1 1 d .
H39A H 0.3607 0.0667 0.6859 0.074 Uiso 1 1 calc R
C40 C 0.3788(7) 0.2166(16) 0.7915(14) 0.077(6) Uani 1 1 d .
C41 C 0.3466(7) 0.2229(18) 0.8421(14) 0.086(6) Uani 1 1 d .
C42 C 0.3120(8) 0.1409(17) 0.8135(17) 0.099(7) Uani 1 1 d .
H42A H 0.3088 0.0788 0.7643 0.119 Uiso 1 1 calc R
C43 C 0.2815(9) 0.151(2) 0.859(2) 0.142(11) Uani 1 1 d .
H43 H 0.2576 0.0958 0.8386 0.171 Uiso 1 1 calc R
C44 C 0.2851(9) 0.233(3) 0.9274(16) 0.132(10) Uani 1 1 d .
H44A H 0.2621 0.2420 0.9496 0.159 Uiso 1 1 calc R
C45 C 0.3234(12) 0.312(2) 0.972(2) 0.147(9) Uani 1 1 d .
H45A H 0.3296 0.3634 1.0299 0.176 Uiso 1 1 calc R
C46 C 0.3501(6) 0.3040(17) 0.9167(17) 0.095(5) Uani 1 1 d .
H46A H 0.3731 0.3620 0.9342 0.114 Uiso 1 1 calc R
C47 C 0.4638(7) 0.4629(10) 0.5422(15) 0.074(6) Uani 1 1 d .
H47 H 0.4651 0.3889 0.5088 0.089 Uiso 1 1 calc R
C48 C 0.5453(7) 0.2418(5) 0.9460(16) 0.047(2) Uani 1 1 d .
C49 C 0.5447(8) 0.3863(5) 0.9479(17) 0.053(2) Uani 1 1 d .
C50 C 0.6305(7) 0.4653(15) 1.3677(13) 0.070(5) Uani 1 1 d U
H50 H 0.6268 0.3964 1.4039 0.084 Uiso 1 1 calc R

loop_
_atom_site_aniso_label
_atom_site_aniso_U_11
_atom_site_aniso_U_22
_atom_site_aniso_U_33
_atom_site_aniso_U_23
_atom_site_aniso_U_13
_atom_site_aniso_U_12
Co1 0.0977(19) 0.0317(11) 0.0409(14) -0.0031(11) 0.0377(15) 0.0015(12)
Co2 0.0931(19) 0.0289(10) 0.0424(14) 0.0016(11) 0.0367(15) -0.0006(12)
O1 0.117(11) 0.079(8) 0.050(8) 0.015(7) 0.026(8) 0.019(8)
O2 0.111(9) 0.036(5) 0.036(7) 0.007(4) 0.038(7) 0.000(5)
O3 0.140(10) 0.024(4) 0.044(7) -0.016(4) 0.048(7) -0.013(5)
O4 0.154(10) 0.025(4) 0.042(6) 0.000(4) 0.062(7) 0.007(5)
O5 0.067(7) 0.034(4) 0.040(6) -0.002(5) 0.010(5) 0.011(4)
O6 0.072(7) 0.037(5) 0.043(7) -0.002(4) 0.031(6) -0.011(5)
O7 0.098(9) 0.036(5) 0.040(7) 0.007(4) 0.035(7) -0.005(5)
O8 0.177(15) 0.059(7) 0.063(9) -0.025(7) 0.067(10) -0.025(9)
N1 0.036(6) 0.035(5) 0.060(8) 0.002(5) 0.034(6) 0.013(5)
N2 0.158(14) 0.024(5) 0.045(8) -0.005(6) 0.060(9) -0.007(7)
N3 0.091(11) 0.056(7) 0.049(8) -0.007(6) 0.045(8) -0.011(7)
N4 0.088(11) 0.027(5) 0.060(9) 0.010(6) 0.049(9) -0.002(6)
N5 0.089(11) 0.041(7) 0.045(9) 0.007(6) 0.009(7) 0.011(6)
N6 0.183(16) 0.028(6) 0.042(8) -0.011(5) 0.057(9) 0.018(7)
N7 0.046(7) 0.044(6) 0.060(9) -0.014(6) 0.030(7) -0.017(6)
N8 0.073(9) 0.023(5) 0.042(7) -0.021(5) 0.022(7) -0.011(5)
N9 0.102(12) 0.056(8) 0.034(8) -0.001(7) 0.028(9) 0.001(8)
N10 0.095(11) 0.046(6) 0.051(8) 0.001(6) 0.060(8) 0.024(6)
C1 0.109(17) 0.074(11) 0.082(14) 0.025(10) 0.056(13) -0.001(11)
C2 0.131(19) 0.100(14) 0.122(18) 0.043(11) 0.101(17) -0.003(12)
C3 0.100(16) 0.066(10) 0.16(2) 0.005(11) 0.067(15) -0.020(10)
C4 0.135(15) 0.049(6) 0.083(9) -0.017(6) 0.072(10) -0.021(7)
C5 0.115(16) 0.132(14) 0.17(2) 0.073(13) 0.109(16) 0.057(12)
C6 0.107(13) 0.047(8) 0.049(10) 0.016(7) 0.035(9) -0.009(8)
C7 0.108(14) 0.031(6) 0.056(10) 0.008(7) 0.064(11) -0.011(8)
C8 0.090(14) 0.031(7) 0.049(11) 0.000(8) 0.033(11) 0.005(8)
C9 0.098(13) 0.037(7) 0.044(8) 0.007(6) 0.052(9) 0.001(7)
C10 0.092(12) 0.035(7) 0.056(11) 0.003(7) 0.042(10) 0.022(7)
C11 0.096(15) 0.037(7) 0.044(10) 0.000(7) 0.032(11) -0.013(9)
C12 0.081(13) 0.039(7) 0.066(12) 0.019(7) 0.040(10) 0.018(8)
C13 0.048(9) 0.064(9) 0.064(11) 0.018(8) 0.031(9) 0.021(7)
C14 0.087(13) 0.038(8) 0.063(11) 0.000(8) 0.032(10) -0.003(8)
C15 0.111(14) 0.029(6) 0.059(10) 0.004(7) 0.043(10) 0.007(8)
C16 0.138(16) 0.044(8) 0.073(11) -0.002(8) 0.077(11) -0.003(9)
C17 0.052(10) 0.041(7) 0.070(12) -0.012(8) 0.029(9) -0.021(7)
C18 0.054(10) 0.050(7) 0.071(11) -0.018(7) 0.000(8) -0.014(7)
C19 0.118(19) 0.104(14) 0.135(19) -0.022(14) 0.084(17) -0.059(13)
C20 0.108(15) 0.149(17) 0.088(13) 0.016(12) 0.070(13) 0.051(12)
C21 0.180(18) 0.174(16) 0.143(17) 0.034(13) 0.102(15) -0.043(14)
C22 0.18(3) 0.35(4) 0.19(3) 0.20(3) 0.13(2) 0.08(3)
C23 0.26(3) 0.20(2) 0.21(2) 0.135(18) 0.19(2) 0.089(18)
C24 0.16(2) 0.041(9) 0.121(18) 0.002(9) 0.112(18) -0.003(10)
C25 0.124(17) 0.059(10) 0.123(17) 0.026(10) 0.093(16) 0.028(10)
C26 0.102(14) 0.092(12) 0.071(10) 0.010(9) 0.065(11) -0.009(10)
C27 0.077(11) 0.118(12) 0.145(14) -0.073(10) 0.053(10) -0.035(9)
C28 0.082(10) 0.040(6) 0.056(7) -0.004(6) 0.038(7) 0.011(6)
C29 0.073(10) 0.041(7) 0.047(9) 0.013(6) 0.042(8) 0.000(6)
C30 0.077(12) 0.044(8) 0.050(10) 0.009(8) 0.030(9) 0.000(8)
C31 0.113(16) 0.048(9) 0.054(11) -0.005(9) 0.059(12) 0.014(10)
C32 0.072(11) 0.034(6) 0.030(7) -0.002(6) 0.011(8) -0.006(7)
C33 0.095(13) 0.037(7) 0.033(8) -0.004(7) 0.031(9) 0.030(7)
C34 0.092(15) 0.048(9) 0.066(13) -0.027(8) 0.045(12) -0.016(9)
C35 0.142(19) 0.053(9) 0.060(12) -0.033(9) 0.048(13) 0.000(10)
C36 0.131(15) 0.039(7) 0.063(12) -0.025(8) 0.042(11) -0.015(8)
C37 0.085(12) 0.043(7) 0.038(8) -0.013(7) 0.035(9) -0.006(8)
C38 0.050(9) 0.059(8) 0.040(8) -0.013(7) 0.017(7) 0.011(7)
C39 0.046(10) 0.061(9) 0.061(11) -0.021(9) 0.006(8) -0.010(8)
C40 0.131(16) 0.067(10) 0.054(11) -0.009(9) 0.060(12) -0.014(10)
C41 0.130(16) 0.101(12) 0.071(11) -0.017(9) 0.084(12) -0.013(11)
C42 0.124(17) 0.085(11) 0.109(16) -0.033(11) 0.070(14) -0.039(11)
C43 0.13(2) 0.138(19) 0.19(3) 0.05(2) 0.09(2) 0.058(15)
C44 0.131(16) 0.23(2) 0.062(10) -0.024(12) 0.065(11) -0.059(17)
C45 0.19(3) 0.162(16) 0.142(18) -0.051(14) 0.126(19) -0.023(17)
C46 0.085(11) 0.102(9) 0.109(13) -0.052(9) 0.051(10) -0.041(8)
C47 0.143(14) 0.012(4) 0.079(12) -0.002(6) 0.057(11) 0.002(6)
C48 0.075(6) 0.034(3) 0.045(5) 0.022(8) 0.038(5) 0.032(8)
C49 0.093(7) 0.034(3) 0.045(4) -0.008(9) 0.041(5) -0.028(8)
C50 0.097(9) 0.084(8) 0.035(7) 0.010(6) 0.035(7) -0.005(7)

loop_
_atom_type_symbol
_atom_type_description
_atom_type_scat_dispersion_real
_atom_type_scat_dispersion_imag
_atom_type_scat_source
C C 0.0033 0.0016 'International Tables Vol C Tables 4.2.6.8 and 6.1.1.4'
H H 0.0000 0.0000 'International Tables Vol C Tables 4.2.6.8 and 6.1.1.4'
N N 0.0061 0.0033 'International Tables Vol C Tables 4.2.6.8 and 6.1.1.4'
O O 0.0106 0.0060 'International Tables Vol C Tables 4.2.6.8 and 6.1.1.4'
Cl Cl 0.1484 0.1585 'International Tables Vol C Tables 4.2.6.8 and 6.1.1.4'
Co Co 0.3494 0.9721 'International Tables Vol C Tables 4.2.6.8 and 6.1.1.4'

loop_
_geom_angle_atom_site_label_1
_geom_angle_atom_site_label_2
_geom_angle_atom_site_label_3
_geom_angle
O4 Co1 O3 78.5(4)
O4 Co1 O2 89.9(4)
O3 Co1 O2 168.2(4)
O4 Co1 N7 110.0(5)
O3 Co1 N7 92.7(5)
O2 Co1 N7 93.4(4)
O4 Co1 N8 165.8(4)
O3 Co1 N8 88.3(5)
O2 Co1 N8 103.0(5)
N7 Co1 N8 75.7(5)
O4 Co1 N9 99.0(5)
O3 Co1 N9 83.6(5)
O2 Co1 N9 96.1(5)
N7 Co1 N9 149.4(5)
N8 Co1 N9 73.9(5)
O7 Co2 N3 102.6(5)
O7 Co2 O6 172.3(4)
N3 Co2 O6 85.1(5)
O7 Co2 O5 91.1(4)
N3 Co2 O5 166.1(5)
O6 Co2 O5 81.3(4)
O7 Co2 N2 91.5(4)
N3 Co2 N2 74.4(5)
O6 Co2 N2 91.8(4)
O5 Co2 N2 108.3(5)
O7 Co2 N4 96.1(5)
N3 Co2 N4 75.4(5)
O6 Co2 N4 84.5(5)
O5 Co2 N4 100.8(4)
N2 Co2 N4 149.8(5)
C47 O2 Co1 128.8(10)
C48 O3 Co1 114.2(8)
C49 O4 Co1 114.6(8)
C49 O5 Co2 112.2(8)
C48 O6 Co2 112.9(8)
C50 O7 Co2 136.0(10)
N2 N1 C7 110.9(11)
N2 N1 H1A 124.6
C7 N1 H1A 124.6
C9 N2 N1 107.2(13)
C9 N2 Co2 112.7(12)
N1 N2 Co2 139.9(9)
C10 N3 C14 116.4(15)
C10 N3 Co2 124.5(12)
C14 N3 Co2 118.7(11)
N5 N4 C15 109.1(14)
N5 N4 Co2 139.4(11)
C15 N4 Co2 110.6(10)
N4 N5 C17 112.9(13)
N4 N5 H5A 123.5
C17 N5 H5A 123.5
N7 N6 C30 115.8(13)
N7 N6 H6A 122.1
C30 N6 H6A 122.1
N6 N7 C32 102.6(11)
N6 N7 Co1 140.3(9)
C32 N7 Co1 117.1(9)
C37 N8 C33 123.8(12)
C37 N8 Co1 121.7(10)
C33 N8 Co1 113.2(11)
C38 N9 N10 100.1(14)
C38 N9 Co1 115.7(11)
N10 N9 Co1 143.4(11)
C40 N10 N9 112.6(13)
C40 N10 H10A 123.7
N9 N10 H10A 123.7
C2 C1 C6 125.1(18)
C2 C1 H1B 117.5
C6 C1 H1B 117.5
C1 C2 C3 126.0(18)
C1 C2 H2A 117.0
C3 C2 H2A 117.0
C2 C3 C4 113.3(18)
C2 C3 H3 123.3
C4 C3 H3 123.3
C5 C4 C3 117.1(16)
C5 C4 H4A 121.4
C3 C4 H4A 121.4
C4 C5 C6 124.6(17)
C4 C5 H5 117.7
C6 C5 H5 117.7
C7 C6 C1 123.2(16)
C7 C6 C5 127.1(16)
C1 C6 C5 108.5(18)
C6 C7 C8 136.1(15)
C6 C7 N1 120.5(15)
C8 C7 N1 103.2(14)
C7 C8 C9 107.3(14)
C7 C8 H8A 126.3
C9 C8 H8A 126.3
N2 C9 C8 111.3(15)
N2 C9 C10 119.7(14)
C8 C9 C10 128.8(14)
N3 C10 C11 126.7(16)
N3 C10 C9 108.1(14)
C11 C10 C9 124.8(15)
C12 C11 C10 119.3(15)
C12 C11 H11A 120.3
C10 C11 H11A 120.3
C11 C12 C13 114.0(14)
C11 C12 H12A 123.0
C13 C12 H12A 123.0
C14 C13 C12 123.2(14)
C14 C13 H13A 118.4
C12 C13 H13A 118.4
N3 C14 C15 117.7(16)
N3 C14 C13 120.1(15)
C15 C14 C13 122.1(16)
N4 C15 C14 117.5(17)
N4 C15 C16 105.6(14)
C14 C15 C16 135.4(14)
C17 C16 C15 107.0(15)
C17 C16 H16A 126.5
C15 C16 H16A 126.5
C16 C17 N5 105.1(14)
C16 C17 C18 129.9(17)
N5 C17 C18 125.0(16)
C19 C18 C17 121.6(17)
C19 C18 C23 116(2)
C17 C18 C23 122.6(18)
C18 C19 C20 129(2)
C18 C19 H19A 115.3
C20 C19 H19A 115.3
C19 C20 C21 112(2)
C19 C20 H20A 124.2
C21 C20 H20A 124.2
C22 C21 C20 119(2)
C22 C21 H21 120.4
C20 C21 H21 120.4
C21 C22 C23 128(3)
C21 C22 H22A 116.1
C23 C22 H22A 116.1
C22 C23 C18 114(2)
C22 C23 H23 122.9
C18 C23 H23 122.9
C29 C24 C25 119.0(17)
C29 C24 H24A 120.5
C25 C24 H24A 120.5
C26 C25 C24 114.6(15)
C26 C25 H25A 122.7
C24 C25 H25A 122.7
C27 C26 C25 121.8(16)
C27 C26 H26A 119.1
C25 C26 H26A 119.1
C26 C27 C28 122.9(18)
C26 C27 H27A 118.5
C28 C27 H27A 118.5
C29 C28 C27 113.0(13)
C29 C28 H28A 123.5
C27 C28 H28A 123.5
C24 C29 C28 123.1(15)
C24 C29 C30 119.1(16)
C28 C29 C30 116.7(14)
N6 C30 C31 107.0(15)
N6 C30 C29 127.1(16)
C31 C30 C29 125.5(15)
C32 C31 C30 104.7(14)
C32 C31 H31 127.7
C30 C31 H31 127.7
C33 C32 C31 137.3(14)
C33 C32 N7 112.7(13)
C31 C32 N7 109.8(14)
C32 C33 C34 124.9(14)
C32 C33 N8 120.6(13)
C34 C33 N8 114.5(16)
C35 C34 C33 118.8(15)
C35 C34 H34 120.6
C33 C34 H34 120.6
C36 C35 C34 127.5(16)
C36 C35 H35A 116.3
C34 C35 H35A 116.3
C35 C36 C37 111.7(17)
C35 C36 H36 124.2
C37 C36 H36 124.2
N8 C37 C36 123.5(14)
N8 C37 C38 111.1(13)
C36 C37 C38 125.1(15)
N9 C38 C39 116.6(14)
N9 C38 C37 117.4(14)
C39 C38 C37 126.1(15)
C38 C39 C40 104.0(15)
C38 C39 H39A 128.0
C40 C39 H39A 128.0
N10 C40 C39 106.5(15)
N10 C40 C41 124.5(15)
C39 C40 C41 129.0(18)
C46 C41 C42 116.5(16)
C46 C41 C40 123.6(19)
C42 C41 C40 119.9(17)
C41 C42 C43 118.9(19)
C41 C42 H42A 120.5
C43 C42 H42A 120.5
C44 C43 C42 123(3)
C44 C43 H43 118.7
C42 C43 H43 118.7
C43 C44 C45 122(2)
C43 C44 H44A 119.0
C45 C44 H44A 119.0
C46 C45 C44 112(2)
C46 C45 H45A 124.2
C44 C45 H45A 124.2
C41 C46 C45 127(2)
C41 C46 H46A 116.3
C45 C46 H46A 116.3
O2 C47 O1 124.3(13)
O2 C47 H47 117.8
O1 C47 H47 117.8
O3 C48 O6 126.4(5)
O3 C48 C49 117.9(16)
O6 C48 C49 115.7(16)
O4 C49 O5 127.4(5)
O4 C49 C48 114.6(16)
O5 C49 C48 117.7(17)
O8 C50 O7 127.7(15)
O8 C50 H50 116.1
O7 C50 H50 116.1

loop_
_geom_bond_atom_site_label_1
_geom_bond_atom_site_label_2
_geom_bond_distance
Co1 O4 2.050(10)
Co1 O3 2.063(11)
Co1 O2 2.071(11)
Co1 N7 2.144(12)
Co1 N8 2.152(11)
Co1 N9 2.211(16)
Co2 O7 1.979(11)
Co2 N3 2.037(13)
Co2 O6 2.091(10)
Co2 O5 2.121(10)
Co2 N2 2.195(15)
Co2 N4 2.269(14)
O1 C47 1.272(18)
O2 C47 1.191(19)
O3 C48 1.17(2)
O4 C49 1.21(2)
O5 C49 1.31(2)
O6 C48 1.34(2)
O7 C50 1.305(18)
O8 C50 1.19(2)
N1 N2 1.355(17)
N1 C7 1.408(15)
N1 H1A 0.8600
N2 C9 1.277(18)
N3 C10 1.298(18)
N3 C14 1.35(2)
N4 N5 1.277(17)
N4 C15 1.36(2)
N5 C17 1.38(2)
N5 H5A 0.8600
N6 N7 1.285(18)
N6 C30 1.316(19)
N6 H6A 0.8600
N7 C32 1.419(17)
N8 C37 1.315(19)
N8 C33 1.401(18)
N9 C38 1.32(2)
N9 N10 1.415(17)
N10 C40 1.33(2)
N10 H10A 0.8600
C1 C2 1.31(3)
C1 C6 1.45(2)
C1 H1B 0.9300
C2 C3 1.34(3)
C2 H2A 0.9300
C3 C4 1.48(2)
C3 H3 0.9300
C4 C5 1.36(2)
C4 H4A 0.9300
C5 C6 1.45(2)
C5 H5 0.9300
C6 C7 1.31(2)
C7 C8 1.38(2)
C8 C9 1.40(2)
C8 H8A 0.9300
C9 C10 1.52(2)
C10 C11 1.41(2)
C11 C12 1.36(2)
C11 H11A 0.9300
C12 C13 1.422(19)
C12 H12A 0.9300
C13 C14 1.40(2)
C13 H13A 0.9300
C14 C15 1.38(2)
C15 C16 1.45(2)
C16 C17 1.36(2)
C16 H16A 0.9300
C17 C18 1.41(2)
C18 C19 1.35(3)
C18 C23 1.44(2)
C19 C20 1.41(2)
C19 H19A 0.9300
C20 C21 1.43(3)
C20 H20A 0.9300
C21 C22 1.29(4)
C21 H21 0.9300
C22 C23 1.40(4)
C22 H22A 0.9300
C23 H23 0.9300
C24 C29 1.33(2)
C24 C25 1.46(3)
C24 H24A 0.9300
C25 C26 1.38(3)
C25 H25A 0.9300
C26 C27 1.24(2)
C26 H26A 0.9300
C27 C28 1.42(2)
C27 H27A 0.9300
C28 C29 1.34(2)
C28 H28A 0.9300
C29 C30 1.58(2)
C30 C31 1.38(2)
C31 C32 1.37(2)
C31 H31 0.9300
C32 C33 1.37(2)
C33 C34 1.39(2)
C34 C35 1.37(3)
C34 H34 0.9300
C35 C36 1.36(2)
C35 H35A 0.9300
C36 C37 1.40(2)
C36 H36 0.9300
C37 C38 1.543(19)
C38 C39 1.35(2)
C39 C40 1.39(2)
C39 H39A 0.9300
C40 C41 1.49(2)
C41 C46 1.32(2)
C41 C42 1.36(2)
C42 C43 1.39(3)
C42 H42A 0.9300
C43 C44 1.26(3)
C43 H43 0.9300
C44 C45 1.43(4)
C44 H44A 0.9300
C45 C46 1.38(3)
C45 H45A 0.9300
C46 H46A 0.9300
C47 H47 0.9300
C48 C49 1.550(7)
C50 H50 0.9300
